data_4313809
loop_
_publ_author_name
'Brian K. Bennett'
'Erik Saganic'
'Scott Lovell'
'Werner Kaminsky'
'Amanda Samuel'
'James M. Mayer'

_publ_contact_author
;
       Mayer, James M.
    Department of Chemistry, BOX 351700
    University of Washington
    Seattle, WA 98195
    USA
;
_publ_contact_author_email mayer@chem.washington.edu
_publ_section_title
;
 Osmium Phosphiniminato Complexes: Synthesis, Protonation, Structure, and
 Redox-Coupled Hydrolytic Scission of N-P Bonds
;
_journal_name_full 'Inorganic Chemistry'
_journal_page_first 4127
_journal_page_last 4134
_journal_paper_doi 10.1021/ic026260u
_journal_volume 42
_journal_year 2003
_chemical_formula_moiety 'C14 H20 B Cl2 N7 O Os'
_chemical_formula_sum 'C14 H20 B Cl2 N7 O Os'
_chemical_formula_weight 574.28
_chemical_name_common AS8-06
_chemical_name_systematic
;
  ?
;
_space_group_IT_number 2
_symmetry_cell_setting triclinic
_symmetry_space_group_name_Hall '-P 1'
_symmetry_space_group_name_H-M 'P -1'
_atom_sites_solution_hydrogens geom
_atom_sites_solution_primary direct
_atom_sites_solution_secondary difmap
_audit_creation_method SHELXL-97
_cell_angle_alpha 84.948(3)
_cell_angle_beta 87.962(3)
_cell_angle_gamma 77.062(2)
_cell_formula_units_Z 2
_cell_length_a 8.6720(5)
_cell_length_b 10.4820(5)
_cell_length_c 11.1990(4)
_cell_measurement_reflns_used 591
_cell_measurement_temperature 130(2)
_cell_volume 988.16(8)
_computing_cell_refinement 'HKL SCALEPACK'
_computing_data_collection KappaCCD
_computing_data_reduction DENZO
_computing_molecular_graphics 'maXus, Zortep'
_computing_publication_material 'SHELXL-97 (Sheldrick, 1997)'
_computing_structure_refinement 'SHELXL-97 (Sheldrick, 1997)'
_computing_structure_solution DIRDIFF
_diffrn_ambient_temperature 130(2)
_diffrn_measured_fraction_theta_full 0.789
_diffrn_measured_fraction_theta_max 0.789
_diffrn_measurement_device_type 'Nonius KappaCCD'
_diffrn_measurement_method '\f and \w scans'
_diffrn_radiation_monochromator graphite
_diffrn_radiation_source 'fine-focus sealed tube'
_diffrn_radiation_type MoK\a
_diffrn_radiation_wavelength 0.71070
_diffrn_reflns_av_R_equivalents 0.0474
_diffrn_reflns_av_sigmaI/netI 0.0727
_diffrn_reflns_limit_h_max 10
_diffrn_reflns_limit_h_min -11
_diffrn_reflns_limit_k_max 14
_diffrn_reflns_limit_k_min -13
_diffrn_reflns_limit_l_max 14
_diffrn_reflns_limit_l_min -12
_diffrn_reflns_number 7269
_diffrn_reflns_theta_full 30.03
_diffrn_reflns_theta_max 30.03
_diffrn_reflns_theta_min 3.20
_exptl_absorpt_coefficient_mu 6.741
_exptl_absorpt_correction_T_max 0.3607
_exptl_absorpt_correction_T_min 0.2945
_exptl_absorpt_correction_type HKL-scalepack
_exptl_crystal_colour orange
_exptl_crystal_density_diffrn 1.930
_exptl_crystal_density_method 'not measured'
_exptl_crystal_description prism
_exptl_crystal_F_000 552
_exptl_crystal_size_max 0.24
_exptl_crystal_size_mid 0.21
_exptl_crystal_size_min 0.19
_refine_diff_density_max 1.435
_refine_diff_density_min -1.750
_refine_diff_density_rms 0.187
_refine_ls_extinction_coef 0.0079(8)
_refine_ls_extinction_expression Fc^*^=kFc[1+0.001xFc^2^\l^3^/sin(2\q)]^-1/4^
_refine_ls_extinction_method SHELXL
_refine_ls_goodness_of_fit_ref 1.023
_refine_ls_hydrogen_treatment 'H atoms riding'
_refine_ls_matrix_type full
_refine_ls_number_parameters 239
_refine_ls_number_reflns 4573
_refine_ls_number_restraints 0
_refine_ls_restrained_S_all 1.023
_refine_ls_R_factor_all 0.0404
_refine_ls_R_factor_gt 0.0340
_refine_ls_shift/su_max 0.001
_refine_ls_shift/su_mean 0.000
_refine_ls_structure_factor_coef Fsqd
_refine_ls_weighting_details 'w=1/[\s^2^(Fo^2^)+(0.0390P)^2^+0.0000P] where P=(Fo^2^+2Fc^2^)/3'
_refine_ls_weighting_scheme calc
_refine_ls_wR_factor_gt 0.0823
_refine_ls_wR_factor_ref 0.0845
_reflns_number_gt 4153
_reflns_number_total 4573
_reflns_threshold_expression >2sigma(I)
_cod_data_source_file ic026260u_4.cif
_cod_data_source_block shelxl
_cod_depositor_comments
;
The following automatic conversions were performed:

'_symmetry_cell_setting' value 'Triclinic' changed to 'triclinic'
according to the built-in table from CIF Core dictionary named
'cif_core.dic' version 2.4.1 from 2010-06-29.

Automatic conversion script
Id: cif_fix_values 1646 2011-03-28 12:23:43Z adriana 

The following automatic conversions were performed:

'_refine_ls_weighting_scheme' value 'calc
w=1/[\s^2^(Fo^2^)+(0.0390P)^2^+0.0000P] where P=(Fo^2^+2Fc^2^)/3' was
changed to 'calc'. New tag '_refine_ls_weighting_details' was
created. The value of the new tag was set to
'w=1/[\s^2^(Fo^2^)+(0.0390P)^2^+0.0000P] where P=(Fo^2^+2Fc^2^)/3'.

Automatic conversion script
Id: cif_fix_values 3143 2015-03-26 13:38:13Z robertas 

The following automatic conversions were performed:
data name '_publ_contact_email' replaced with
'_publ_contact_author_email' as specified in the replacement file
'/home/antanas/src/cod-tools/trunk/data/replacement-values/replacement_tags.lst'.

Automatic conversion script
Id: cif_correct_tags 4998 2017-03-02 13:24:31Z antanas 
;
_cod_database_code 4313809

loop_
_symmetry_equiv_pos_as_xyz
'x, y, z'
'-x, -y, -z'

loop_
_atom_site_label
_atom_site_type_symbol
_atom_site_fract_x
_atom_site_fract_y
_atom_site_fract_z
_atom_site_U_iso_or_equiv
_atom_site_adp_type
_atom_site_occupancy
_atom_site_calc_flag
_atom_site_refinement_flags
_atom_site_disorder_assembly
_atom_site_disorder_group
B1 B -0.1801(7) -0.1023(5) -0.2448(5) 0.0265(10) Uani 1 d . . .
H1 H -0.2923 -0.0513 -0.2483 0.032 Uiso 1 calc R . .
C1 C -0.2670(5) -0.2881(5) -0.3503(4) 0.0282(10) Uani 1 d . . .
H1A H -0.3767 -0.2498 -0.3581 0.034 Uiso 1 calc R . .
C2 C -0.1887(6) -0.4073(5) -0.3899(4) 0.0303(10) Uani 1 d . . .
H2 H -0.2330 -0.4659 -0.4307 0.036 Uiso 1 calc R . .
C3 C -0.0323(6) -0.4235(4) -0.3577(4) 0.0281(10) Uani 1 d . . .
H3 H 0.0502 -0.4974 -0.3721 0.034 Uiso 1 calc R . .
C4 C -0.1887(6) -0.0937(4) -0.0092(4) 0.0323(11) Uani 1 d . . .
H4 H -0.2956 -0.0490 0.0020 0.039 Uiso 1 calc R . .
C5 C -0.0786(6) -0.1315(5) 0.0792(4) 0.0309(10) Uani 1 d . . .
H5 H -0.0939 -0.1198 0.1623 0.037 Uiso 1 calc R . .
C6 C 0.0600(6) -0.1904(4) 0.0216(4) 0.0268(9) Uani 1 d . . .
H6 H 0.1585 -0.2251 0.0597 0.032 Uiso 1 calc R . .
C7 C -0.0921(6) 0.0941(4) -0.3711(4) 0.0276(9) Uani 1 d . . .
H7 H -0.1928 0.1517 -0.3828 0.033 Uiso 1 calc R . .
C8 C 0.0503(6) 0.1208(4) -0.4115(4) 0.0268(9) Uani 1 d . . .
H8 H 0.0678 0.1981 -0.4554 0.032 Uiso 1 calc R . .
C9 C 0.1624(6) 0.0091(4) -0.3733(4) 0.0253(9) Uani 1 d . . .
H9 H 0.2732 -0.0026 -0.3873 0.030 Uiso 1 calc R . .
C10 C 0.2624(6) -0.5413(4) -0.0916(4) 0.0270(10) Uani 1 d . . .
C11 C 0.2157(7) -0.5587(5) 0.0364(5) 0.0369(11) Uani 1 d . . .
H11A H 0.1681 -0.4728 0.0653 0.055 Uiso 1 calc R . .
H11B H 0.3095 -0.6000 0.0836 0.055 Uiso 1 calc R . .
H11C H 0.1388 -0.6147 0.0450 0.055 Uiso 1 calc R . .
C12 C 0.4072(6) -0.6478(5) -0.2569(5) 0.0334(11) Uani 1 d . . .
H12 H 0.3365 -0.5784 -0.3093 0.040 Uiso 1 calc R . .
C13 C 0.5646(7) -0.6127(6) -0.2487(6) 0.0483(14) Uani 1 d . . .
H13A H 0.5493 -0.5250 -0.2198 0.072 Uiso 1 calc R . .
H13B H 0.6160 -0.6129 -0.3281 0.072 Uiso 1 calc R . .
H13C H 0.6315 -0.6771 -0.1927 0.072 Uiso 1 calc R . .
C14 C 0.4155(7) -0.7800(5) -0.3033(6) 0.0463(14) Uani 1 d . . .
H14A H 0.4718 -0.8493 -0.2459 0.069 Uiso 1 calc R . .
H14B H 0.4720 -0.7844 -0.3807 0.069 Uiso 1 calc R . .
H14C H 0.3081 -0.7922 -0.3133 0.069 Uiso 1 calc R . .
N1 N -0.0153(5) -0.3183(3) -0.3030(3) 0.0238(8) Uani 1 d . . .
N2 N -0.1601(4) -0.2361(3) -0.2988(4) 0.0235(8) Uani 1 d . . .
N3 N 0.0344(4) -0.1911(3) -0.0952(3) 0.0208(7) Uani 1 d . . .
N4 N -0.1206(4) -0.1303(3) -0.1149(3) 0.0228(8) Uani 1 d . . .
N5 N 0.0929(5) -0.0788(3) -0.3146(3) 0.0220(8) Uani 1 d . . .
N6 N -0.0663(4) -0.0259(3) -0.3128(3) 0.0224(7) Uani 1 d . . .
N7 N 0.2361(5) -0.4322(4) -0.1532(4) 0.0263(8) Uani 1 d . . .
O1 O 0.3359(4) -0.6555(3) -0.1365(3) 0.0350(8) Uani 1 d . . .
Cl1 Cl 0.32379(14) -0.31578(10) -0.41134(10) 0.0261(2) Uani 1 d . . .
Cl2 Cl 0.39457(14) -0.20082(12) -0.15111(12) 0.0307(3) Uani 1 d . . .
Os1 Os 0.177808(18) -0.268112(13) -0.232818(13) 0.02047(9) Uani 1 d . . .

loop_
_atom_site_aniso_label
_atom_site_aniso_U_11
_atom_site_aniso_U_22
_atom_site_aniso_U_33
_atom_site_aniso_U_23
_atom_site_aniso_U_13
_atom_site_aniso_U_12
B1 0.027(3) 0.026(2) 0.026(3) -0.0022(19) 0.000(2) -0.004(2)
C1 0.019(2) 0.039(2) 0.027(2) -0.0021(19) 0.0014(18) -0.0074(19)
C2 0.031(3) 0.035(2) 0.027(3) -0.002(2) -0.001(2) -0.013(2)
C3 0.034(3) 0.025(2) 0.027(2) -0.0035(18) 0.007(2) -0.0089(19)
C4 0.038(3) 0.025(2) 0.033(3) -0.0053(19) 0.016(2) -0.007(2)
C5 0.041(3) 0.032(2) 0.022(2) -0.0041(18) 0.006(2) -0.013(2)
C6 0.035(3) 0.025(2) 0.020(2) 0.0022(17) -0.0041(19) -0.0067(19)
C7 0.036(3) 0.022(2) 0.023(2) -0.0024(17) -0.0017(19) -0.0018(18)
C8 0.039(3) 0.022(2) 0.018(2) 0.0000(16) -0.0033(19) -0.0040(19)
C9 0.029(2) 0.026(2) 0.020(2) -0.0027(17) 0.0020(18) -0.0040(18)
C10 0.026(2) 0.024(2) 0.031(3) 0.0000(18) -0.004(2) -0.0057(18)
C11 0.049(3) 0.029(2) 0.033(3) 0.000(2) -0.002(2) -0.010(2)
C12 0.031(3) 0.028(2) 0.041(3) -0.007(2) 0.004(2) -0.005(2)
C13 0.033(3) 0.051(3) 0.065(4) -0.012(3) 0.008(3) -0.017(3)
C14 0.049(3) 0.033(3) 0.060(4) -0.021(2) 0.012(3) -0.011(2)
N1 0.025(2) 0.0192(17) 0.025(2) -0.0011(14) 0.0064(16) -0.0009(14)
N2 0.0189(18) 0.0282(19) 0.0226(18) -0.0024(14) 0.0030(14) -0.0039(15)
N3 0.0238(19) 0.0204(17) 0.0175(19) -0.0005(14) 0.0007(15) -0.0038(14)
N4 0.0203(18) 0.0219(17) 0.024(2) -0.0043(14) 0.0086(15) -0.0002(14)
N5 0.0216(18) 0.0204(17) 0.023(2) -0.0015(14) 0.0002(15) -0.0030(14)
N6 0.0208(18) 0.0224(17) 0.0218(19) -0.0019(14) -0.0001(14) 0.0001(14)
N7 0.026(2) 0.0269(19) 0.024(2) -0.0047(15) -0.0002(16) -0.0005(15)
O1 0.040(2) 0.0222(15) 0.038(2) 0.0020(14) 0.0078(16) 0.0003(14)
Cl1 0.0250(5) 0.0257(5) 0.0254(6) -0.0034(4) 0.0042(4) -0.0010(4)
Cl2 0.0231(5) 0.0354(6) 0.0338(7) -0.0080(5) -0.0019(5) -0.0049(5)
Os1 0.02053(12) 0.01944(11) 0.01954(13) -0.00150(7) 0.00062(7) -0.00063(7)

loop_
_atom_type_symbol
_atom_type_description
_atom_type_scat_dispersion_real
_atom_type_scat_dispersion_imag
_atom_type_scat_source
C C 0.0033 0.0016 'International Tables Vol C Tables 4.2.6.8 and 6.1.1.4'
H H 0.0000 0.0000 'International Tables Vol C Tables 4.2.6.8 and 6.1.1.4'
B B 0.0013 0.0007 'International Tables Vol C Tables 4.2.6.8 and 6.1.1.4'
O O 0.0106 0.0060 'International Tables Vol C Tables 4.2.6.8 and 6.1.1.4'
N N 0.0061 0.0033 'International Tables Vol C Tables 4.2.6.8 and 6.1.1.4'
Cl Cl 0.1484 0.1585 'International Tables Vol C Tables 4.2.6.8 and 6.1.1.4'
Os Os -1.2165 7.6030 'International Tables Vol C Tables 4.2.6.8 and 6.1.1.4'

loop_
_geom_angle_atom_site_label_1
_geom_angle_atom_site_label_2
_geom_angle_atom_site_label_3
_geom_angle
_geom_angle_site_symmetry_1
_geom_angle_site_symmetry_3
_geom_angle_publ_flag
N4 B1 N2 107.5(4) . . ?
N4 B1 N6 105.7(4) . . ?
N2 B1 N6 108.1(4) . . ?
N4 B1 H1 111.7 . . ?
N2 B1 H1 111.7 . . ?
N6 B1 H1 111.7 . . ?
N2 C1 C2 107.8(4) . . ?
N2 C1 H1A 126.1 . . ?
C2 C1 H1A 126.1 . . ?
C1 C2 C3 105.9(4) . . ?
C1 C2 H2 127.1 . . ?
C3 C2 H2 127.1 . . ?
N1 C3 C2 109.4(4) . . ?
N1 C3 H3 125.3 . . ?
C2 C3 H3 125.3 . . ?
N4 C4 C5 109.0(5) . . ?
N4 C4 H4 125.5 . . ?
C5 C4 H4 125.5 . . ?
C4 C5 C6 105.4(4) . . ?
C4 C5 H5 127.3 . . ?
C6 C5 H5 127.3 . . ?
N3 C6 C5 109.9(4) . . ?
N3 C6 H6 125.1 . . ?
C5 C6 H6 125.1 . . ?
N6 C7 C8 109.3(4) . . ?
N6 C7 H7 125.3 . . ?
C8 C7 H7 125.3 . . ?
C7 C8 C9 104.5(4) . . ?
C7 C8 H8 127.8 . . ?
C9 C8 H8 127.8 . . ?
N5 C9 C8 110.4(4) . . ?
N5 C9 H9 124.8 . . ?
C8 C9 H9 124.8 . . ?
N7 C10 O1 123.1(4) . . ?
N7 C10 C11 124.0(4) . . ?
O1 C10 C11 112.9(4) . . ?
C10 C11 H11A 109.5 . . ?
C10 C11 H11B 109.5 . . ?
H11A C11 H11B 109.5 . . ?
C10 C11 H11C 109.5 . . ?
H11A C11 H11C 109.5 . . ?
H11B C11 H11C 109.5 . . ?
O1 C12 C13 109.1(5) . . ?
O1 C12 C14 105.4(4) . . ?
C13 C12 C14 114.3(5) . . ?
O1 C12 H12 109.3 . . ?
C13 C12 H12 109.3 . . ?
C14 C12 H12 109.3 . . ?
C12 C13 H13A 109.5 . . ?
C12 C13 H13B 109.5 . . ?
H13A C13 H13B 109.5 . . ?
C12 C13 H13C 109.5 . . ?
H13A C13 H13C 109.5 . . ?
H13B C13 H13C 109.5 . . ?
C12 C14 H14A 109.5 . . ?
C12 C14 H14B 109.5 . . ?
H14A C14 H14B 109.5 . . ?
C12 C14 H14C 109.5 . . ?
H14A C14 H14C 109.5 . . ?
H14B C14 H14C 109.5 . . ?
C3 N1 N2 107.1(4) . . ?
C3 N1 Os1 132.7(3) . . ?
N2 N1 Os1 120.1(3) . . ?
C1 N2 N1 109.8(4) . . ?
C1 N2 B1 130.0(4) . . ?
N1 N2 B1 120.1(4) . . ?
C6 N3 N4 107.3(4) . . ?
C6 N3 Os1 132.0(3) . . ?
N4 N3 Os1 120.7(3) . . ?
C4 N4 N3 108.4(4) . . ?
C4 N4 B1 132.1(4) . . ?
N3 N4 B1 119.0(3) . . ?
C9 N5 N6 107.4(4) . . ?
C9 N5 Os1 133.5(3) . . ?
N6 N5 Os1 119.2(3) . . ?
C7 N6 N5 108.4(4) . . ?
C7 N6 B1 131.5(4) . . ?
N5 N6 B1 120.0(3) . . ?
C10 N7 Os1 173.7(4) . . ?
C10 O1 C12 117.6(4) . . ?
N7 Os1 N3 93.87(15) . . ?
N7 Os1 N1 90.70(16) . . ?
N3 Os1 N1 88.56(14) . . ?
N7 Os1 N5 174.98(14) . . ?
N3 Os1 N5 81.65(14) . . ?
N1 Os1 N5 86.93(14) . . ?
N7 Os1 Cl1 97.41(12) . . ?
N3 Os1 Cl1 168.68(10) . . ?
N1 Os1 Cl1 90.43(11) . . ?
N5 Os1 Cl1 87.04(11) . . ?
N7 Os1 Cl2 91.28(13) . . ?
N3 Os1 Cl2 89.91(10) . . ?
N1 Os1 Cl2 177.57(9) . . ?
N5 Os1 Cl2 90.98(11) . . ?
Cl1 Os1 Cl2 90.71(4) . . ?

loop_
_geom_bond_atom_site_label_1
_geom_bond_atom_site_label_2
_geom_bond_distance
_geom_bond_site_symmetry_2
_geom_bond_publ_flag
B1 N4 1.543(7) . ?
B1 N2 1.547(6) . ?
B1 N6 1.545(6) . ?
B1 H1 1.0000 . ?
C1 N2 1.346(6) . ?
C1 C2 1.384(7) . ?
C1 H1A 0.9500 . ?
C2 C3 1.385(7) . ?
C2 H2 0.9500 . ?
C3 N1 1.345(5) . ?
C3 H3 0.9500 . ?
C4 N4 1.351(6) . ?
C4 C5 1.370(7) . ?
C4 H4 0.9500 . ?
C5 C6 1.387(7) . ?
C5 H5 0.9500 . ?
C6 N3 1.336(6) . ?
C6 H6 0.9500 . ?
C7 N6 1.341(6) . ?
C7 C8 1.379(7) . ?
C7 H7 0.9500 . ?
C8 C9 1.389(6) . ?
C8 H8 0.9500 . ?
C9 N5 1.326(6) . ?
C9 H9 0.9500 . ?
C10 N7 1.261(6) . ?
C10 O1 1.355(5) . ?
C10 C11 1.483(7) . ?
C11 H11A 0.9800 . ?
C11 H11B 0.9800 . ?
C11 H11C 0.9800 . ?
C12 O1 1.467(6) . ?
C12 C13 1.499(7) . ?
C12 C14 1.508(6) . ?
C12 H12 1.0000 . ?
C13 H13A 0.9800 . ?
C13 H13B 0.9800 . ?
C13 H13C 0.9800 . ?
C14 H14A 0.9800 . ?
C14 H14B 0.9800 . ?
C14 H14C 0.9800 . ?
N1 N2 1.356(5) . ?
N1 Os1 2.064(4) . ?
N3 N4 1.368(5) . ?
N3 Os1 2.051(3) . ?
N5 N6 1.368(5) . ?
N5 Os1 2.096(4) . ?
N7 Os1 1.839(4) . ?
Cl1 Os1 2.3584(11) . ?
Cl2 Os1 2.3871(12) . ?

loop_
_geom_torsion_atom_site_label_1
_geom_torsion_atom_site_label_2
_geom_torsion_atom_site_label_3
_geom_torsion_atom_site_label_4
_geom_torsion
_geom_torsion_site_symmetry_1
_geom_torsion_site_symmetry_2
_geom_torsion_site_symmetry_3
_geom_torsion_site_symmetry_4
_geom_torsion_publ_flag
N2 C1 C2 C3 0.9(5) . . . . ?
C1 C2 C3 N1 -1.0(5) . . . . ?
N4 C4 C5 C6 1.1(5) . . . . ?
C4 C5 C6 N3 -1.4(5) . . . . ?
N6 C7 C8 C9 -0.1(5) . . . . ?
C7 C8 C9 N5 0.2(5) . . . . ?
C2 C3 N1 N2 0.8(5) . . . . ?
C2 C3 N1 Os1 -178.9(3) . . . . ?
C2 C1 N2 N1 -0.4(5) . . . . ?
C2 C1 N2 B1 176.8(4) . . . . ?
C3 N1 N2 C1 -0.2(5) . . . . ?
Os1 N1 N2 C1 179.5(3) . . . . ?
C3 N1 N2 B1 -177.8(4) . . . . ?
Os1 N1 N2 B1 1.9(5) . . . . ?
N4 B1 N2 C1 125.2(5) . . . . ?
N6 B1 N2 C1 -121.1(5) . . . . ?
N4 B1 N2 N1 -57.8(5) . . . . ?
N6 B1 N2 N1 55.9(5) . . . . ?
C5 C6 N3 N4 1.1(5) . . . . ?
C5 C6 N3 Os1 -176.6(3) . . . . ?
C5 C4 N4 N3 -0.4(5) . . . . ?
C5 C4 N4 B1 -172.8(4) . . . . ?
C6 N3 N4 C4 -0.4(4) . . . . ?
Os1 N3 N4 C4 177.6(3) . . . . ?
C6 N3 N4 B1 173.1(4) . . . . ?
Os1 N3 N4 B1 -8.8(5) . . . . ?
N2 B1 N4 C4 -126.5(5) . . . . ?
N6 B1 N4 C4 118.1(5) . . . . ?
N2 B1 N4 N3 61.7(5) . . . . ?
N6 B1 N4 N3 -53.6(5) . . . . ?
C8 C9 N5 N6 -0.3(5) . . . . ?
C8 C9 N5 Os1 179.3(3) . . . . ?
C8 C7 N6 N5 -0.1(5) . . . . ?
C8 C7 N6 B1 176.6(4) . . . . ?
C9 N5 N6 C7 0.2(5) . . . . ?
Os1 N5 N6 C7 -179.4(3) . . . . ?
C9 N5 N6 B1 -176.9(4) . . . . ?
Os1 N5 N6 B1 3.5(5) . . . . ?
N4 B1 N6 C7 -120.1(5) . . . . ?
N2 B1 N6 C7 125.0(5) . . . . ?
N4 B1 N6 N5 56.2(5) . . . . ?
N2 B1 N6 N5 -58.7(5) . . . . ?
O1 C10 N7 Os1 147(3) . . . . ?
C11 C10 N7 Os1 -32(4) . . . . ?
N7 C10 O1 C12 9.0(7) . . . . ?
C11 C10 O1 C12 -171.5(4) . . . . ?
C13 C12 O1 C10 80.3(5) . . . . ?
C14 C12 O1 C10 -156.5(4) . . . . ?
C10 N7 Os1 N3 21(3) . . . . ?
C10 N7 Os1 N1 -67(3) . . . . ?
C10 N7 Os1 N5 -6(4) . . . . ?
C10 N7 Os1 Cl1 -158(3) . . . . ?
C10 N7 Os1 Cl2 111(3) . . . . ?
C6 N3 Os1 N7 51.9(4) . . . . ?
N4 N3 Os1 N7 -125.7(3) . . . . ?
C6 N3 Os1 N1 142.5(4) . . . . ?
N4 N3 Os1 N1 -35.1(3) . . . . ?
C6 N3 Os1 N5 -130.4(4) . . . . ?
N4 N3 Os1 N5 52.1(3) . . . . ?
C6 N3 Os1 Cl1 -132.5(5) . . . . ?
N4 N3 Os1 Cl1 49.9(7) . . . . ?
C6 N3 Os1 Cl2 -39.4(4) . . . . ?
N4 N3 Os1 Cl2 143.1(3) . . . . ?
C3 N1 Os1 N7 -47.9(4) . . . . ?
N2 N1 Os1 N7 132.5(3) . . . . ?
C3 N1 Os1 N3 -141.8(4) . . . . ?
N2 N1 Os1 N3 38.6(3) . . . . ?
C3 N1 Os1 N5 136.5(4) . . . . ?
N2 N1 Os1 N5 -43.1(3) . . . . ?
C3 N1 Os1 Cl1 49.5(4) . . . . ?
N2 N1 Os1 Cl1 -130.1(3) . . . . ?
C3 N1 Os1 Cl2 167(2) . . . . ?
N2 N1 Os1 Cl2 -12(3) . . . . ?
C9 N5 Os1 N7 158.7(15) . . . . ?
N6 N5 Os1 N7 -21.9(17) . . . . ?
C9 N5 Os1 N3 131.6(4) . . . . ?
N6 N5 Os1 N3 -48.9(3) . . . . ?
C9 N5 Os1 N1 -139.4(4) . . . . ?
N6 N5 Os1 N1 40.1(3) . . . . ?
C9 N5 Os1 Cl1 -48.8(4) . . . . ?
N6 N5 Os1 Cl1 130.7(3) . . . . ?
C9 N5 Os1 Cl2 41.9(4) . . . . ?
N6 N5 Os1 Cl2 -138.7(3) . . . . ?
